data_4023554
loop_
_publ_author_name
'Thong X. Nguyen'
'Yoshihisa Kobayashi'

_publ_section_title
;
 Synthesis of the Common Propellane Core Structure
 of the Hasubanan Alkaloids
;
_journal_name_full 'Journal of Organic Chemistry'
_journal_page_first 5536
_journal_page_last 5541
_journal_paper_doi 10.1021/jo800793s
_journal_volume 73
_journal_year 2008
_chemical_formula_sum 'C18 H20 N2 O'
_chemical_formula_weight 280.36
_chemical_name_systematic
; 
 ? 
;
_space_group_IT_number 33
_symmetry_cell_setting orthorhombic
_symmetry_space_group_name_Hall 'P 2c -2n'
_symmetry_space_group_name_H-M 'P n a 21'
_atom_sites_solution_hydrogens geom
_atom_sites_solution_primary direct
_atom_sites_solution_secondary difmap
_audit_creation_method SHELXL-97
_cell_angle_alpha 90.00
_cell_angle_beta 90.00
_cell_angle_gamma 90.00
_cell_formula_units_Z 4
_cell_length_a 15.618(2)
_cell_length_b 8.3232(13)
_cell_length_c 11.3913(18)
_cell_measurement_reflns_used 9056
_cell_measurement_temperature 100(2)
_cell_measurement_theta_max 28.05
_cell_measurement_theta_min 2.61
_cell_volume 1480.8(4)
_computing_cell_refinement 'Bruker SMART'
_computing_data_collection 'Bruker SMART'
_computing_data_reduction 'Bruker SAINT'
_computing_molecular_graphics 'Bruker SHELXTL'
_computing_publication_material 'Bruker SHELXTL'
_computing_structure_refinement 'SHELXL-97 (Sheldrick, 1997)'
_computing_structure_solution 'SHELXS-97 (Sheldrick, 1990)'
_diffrn_ambient_temperature 100(2)
_diffrn_measured_fraction_theta_full 1.000
_diffrn_measured_fraction_theta_max 0.967
_diffrn_measurement_device_type 'CCD area detector'
_diffrn_measurement_method 'phi and omega scans'
_diffrn_radiation_monochromator graphite
_diffrn_radiation_source 'fine-focus sealed tube'
_diffrn_radiation_type MoK\a
_diffrn_radiation_wavelength 0.71073
_diffrn_reflns_av_R_equivalents 0.0467
_diffrn_reflns_av_sigmaI/netI 0.0357
_diffrn_reflns_limit_h_max 19
_diffrn_reflns_limit_h_min -20
_diffrn_reflns_limit_k_max 10
_diffrn_reflns_limit_k_min -10
_diffrn_reflns_limit_l_max 14
_diffrn_reflns_limit_l_min -15
_diffrn_reflns_number 16854
_diffrn_reflns_theta_full 25.00
_diffrn_reflns_theta_max 28.29
_diffrn_reflns_theta_min 2.61
_exptl_absorpt_coefficient_mu 0.079
_exptl_absorpt_correction_T_max 0.9715
_exptl_absorpt_correction_T_min 0.9692
_exptl_absorpt_correction_type multi-scan
_exptl_absorpt_process_details sadabs
_exptl_crystal_colour colorless
_exptl_crystal_density_diffrn 1.258
_exptl_crystal_density_method 'not measured'
_exptl_crystal_description block
_exptl_crystal_F_000 600
_exptl_crystal_size_max 0.40
_exptl_crystal_size_mid 0.40
_exptl_crystal_size_min 0.37
_refine_diff_density_max 0.378
_refine_diff_density_min -0.179
_refine_diff_density_rms 0.059
_refine_ls_abs_structure_details 'Flack H D (1983), Acta Cryst. A39, 876-881'
_refine_ls_abs_structure_Flack -0.9(13)
_refine_ls_extinction_method none
_refine_ls_goodness_of_fit_ref 1.055
_refine_ls_hydrogen_treatment mixed
_refine_ls_matrix_type full
_refine_ls_number_parameters 199
_refine_ls_number_reflns 3471
_refine_ls_number_restraints 1
_refine_ls_restrained_S_all 1.055
_refine_ls_R_factor_all 0.0485
_refine_ls_R_factor_gt 0.0458
_refine_ls_shift/su_max 0.001
_refine_ls_shift/su_mean 0.000
_refine_ls_structure_factor_coef Fsqd
_refine_ls_weighting_details 'calc w=1/[\s^2^(Fo^2^)+(0.0680P)^2^+0.1700P] where P=(Fo^2^+2Fc^2^)/3'
_refine_ls_weighting_scheme calc
_refine_ls_wR_factor_gt 0.1058
_refine_ls_wR_factor_ref 0.1079
_reflns_number_gt 3266
_reflns_number_total 3471
_reflns_threshold_expression >2sigma(I)
_cod_data_source_file jo800793s-File003.cif
_cod_data_source_block kob05a
_cod_depositor_comments
;
The following automatic conversions were performed:
'_symmetry_cell_setting' value 'Orthorhombic' changed to 'orthorhombic'
according to '/home/saulius/struct/CIF-dictionaries/cif_core.dic'
dictionary named 'cif_core.dic' version 2.4.1 from 2010-06-29.

Automatic conversion script
Id: cif_fix_enum 1527 2010-12-29 10:47:43Z saulius 
;
_cod_database_code 4023554

loop_
_symmetry_equiv_pos_as_xyz
'x, y, z'
'-x, -y, z+1/2'
'x+1/2, -y+1/2, z'
'-x+1/2, y+1/2, z+1/2'

loop_
_atom_site_label
_atom_site_type_symbol
_atom_site_fract_x
_atom_site_fract_y
_atom_site_fract_z
_atom_site_U_iso_or_equiv
_atom_site_adp_type
_atom_site_occupancy
_atom_site_symmetry_multiplicity
_atom_site_calc_flag
_atom_site_refinement_flags
_atom_site_disorder_assembly
_atom_site_disorder_group
O1 O 0.48763(7) 0.33036(13) 0.66828(12) 0.0260(3) Uani 1 1 d . . .
N1 N 0.34839(8) 0.33922(15) 0.72078(12) 0.0178(3) Uani 1 1 d . . .
N2 N 0.36401(9) 0.06157(17) 0.50109(14) 0.0269(3) Uani 1 1 d . . .
C1 C 0.31652(9) 0.33488(16) 0.59845(13) 0.0157(3) Uani 1 1 d . . .
C2 C 0.35123(9) 0.47372(18) 0.52297(14) 0.0195(3) Uani 1 1 d . . .
H2A H 0.4138 0.4610 0.5123 0.023 Uiso 1 1 calc R . .
H2B H 0.3239 0.4712 0.4446 0.023 Uiso 1 1 calc R . .
C3 C 0.33271(10) 0.63318(18) 0.58192(15) 0.0196(3) Uani 1 1 d . . .
H3A H 0.3679 0.6424 0.6539 0.024 Uiso 1 1 calc R . .
H3B H 0.3492 0.7217 0.5284 0.024 Uiso 1 1 calc R . .
C4 C 0.23934(9) 0.65014(17) 0.61378(14) 0.0173(3) Uani 1 1 d . . .
C5 C 0.20563(10) 0.80453(18) 0.63082(14) 0.0200(3) Uani 1 1 d . . .
H5A H 0.2419 0.8951 0.6209 0.024 Uiso 1 1 calc R . .
C6 C 0.12107(11) 0.82827(19) 0.66164(16) 0.0231(3) Uani 1 1 d . . .
H6A H 0.0995 0.9336 0.6739 0.028 Uiso 1 1 calc R . .
C7 C 0.06794(10) 0.6948(2) 0.67436(16) 0.0231(3) Uani 1 1 d . . .
H7A H 0.0095 0.7091 0.6949 0.028 Uiso 1 1 calc R . .
C8 C 0.09999(9) 0.54161(18) 0.65712(14) 0.0205(3) Uani 1 1 d . . .
H8A H 0.0630 0.4518 0.6655 0.025 Uiso 1 1 calc R . .
C9 C 0.18616(9) 0.51640(17) 0.62746(13) 0.0166(3) Uani 1 1 d . . .
C10 C 0.21675(9) 0.34202(17) 0.61466(14) 0.0160(3) Uani 1 1 d . . .
C11 C 0.20611(10) 0.25651(17) 0.73421(14) 0.0182(3) Uani 1 1 d . . .
H11A H 0.1499 0.2819 0.7699 0.022 Uiso 1 1 calc R . .
H11B H 0.2113 0.1386 0.7254 0.022 Uiso 1 1 calc R . .
C12 C 0.27892(9) 0.32342(18) 0.80792(15) 0.0194(3) Uani 1 1 d . . .
H12A H 0.2637 0.4288 0.8423 0.023 Uiso 1 1 calc R . .
H12B H 0.2950 0.2484 0.8717 0.023 Uiso 1 1 calc R . .
C13 C 0.16496(10) 0.25381(17) 0.51848(14) 0.0193(3) Uani 1 1 d . . .
H13A H 0.1841 0.1405 0.5158 0.023 Uiso 1 1 calc R . .
H13B H 0.1038 0.2540 0.5415 0.023 Uiso 1 1 calc R . .
C14 C 0.17230(11) 0.32331(19) 0.39744(15) 0.0239(4) Uani 1 1 d . . .
H14A H 0.2232 0.3025 0.3543 0.029 Uiso 1 1 calc R . .
C15 C 0.11230(13) 0.4118(2) 0.34692(17) 0.0304(4) Uani 1 1 d . . .
H15A H 0.0588(14) 0.432(3) 0.378(2) 0.032(5) Uiso 1 1 d . . .
H15B H 0.1198(15) 0.457(3) 0.272(3) 0.049(7) Uiso 1 1 d . . .
C16 C 0.43325(10) 0.33865(18) 0.74530(16) 0.0211(3) Uani 1 1 d . . .
C17 C 0.45690(12) 0.3487(2) 0.87351(17) 0.0307(4) Uani 1 1 d . . .
H17A H 0.5192 0.3582 0.8811 0.046 Uiso 1 1 calc R . .
H17B H 0.4374 0.2514 0.9140 0.046 Uiso 1 1 calc R . .
H17C H 0.4294 0.4430 0.9087 0.046 Uiso 1 1 calc R . .
C18 C 0.34337(10) 0.17988(18) 0.54392(14) 0.0195(3) Uani 1 1 d . . .

loop_
_atom_site_aniso_label
_atom_site_aniso_U_11
_atom_site_aniso_U_22
_atom_site_aniso_U_33
_atom_site_aniso_U_23
_atom_site_aniso_U_13
_atom_site_aniso_U_12
O1 0.0214(5) 0.0289(6) 0.0278(6) -0.0031(5) 0.0024(5) 0.0008(4)
N1 0.0198(6) 0.0191(6) 0.0146(6) -0.0009(5) 0.0011(5) -0.0006(5)
N2 0.0335(7) 0.0214(7) 0.0258(7) -0.0033(6) 0.0048(6) -0.0001(6)
C1 0.0177(7) 0.0155(7) 0.0138(7) -0.0016(5) 0.0020(6) -0.0007(5)
C2 0.0199(7) 0.0192(7) 0.0193(8) 0.0013(6) 0.0051(6) -0.0018(6)
C3 0.0196(7) 0.0155(7) 0.0237(8) 0.0007(6) 0.0023(6) -0.0037(6)
C4 0.0206(7) 0.0187(7) 0.0127(7) 0.0014(6) -0.0003(6) -0.0016(5)
C5 0.0251(8) 0.0175(7) 0.0174(8) 0.0010(6) -0.0019(6) -0.0014(6)
C6 0.0282(8) 0.0203(7) 0.0208(8) 0.0000(6) -0.0019(7) 0.0050(6)
C7 0.0196(7) 0.0277(7) 0.0221(8) 0.0021(7) 0.0024(6) 0.0028(6)
C8 0.0212(7) 0.0216(7) 0.0186(7) 0.0026(6) -0.0004(6) -0.0022(6)
C9 0.0213(7) 0.0169(6) 0.0115(7) 0.0011(5) -0.0004(5) -0.0002(6)
C10 0.0171(6) 0.0169(7) 0.0140(7) 0.0002(6) 0.0016(6) -0.0019(5)
C11 0.0218(7) 0.0180(7) 0.0149(7) 0.0030(6) 0.0032(6) -0.0021(6)
C12 0.0215(7) 0.0216(7) 0.0151(7) -0.0006(6) 0.0019(6) 0.0006(6)
C13 0.0224(6) 0.0166(7) 0.0190(7) -0.0019(6) -0.0003(6) -0.0034(6)
C14 0.0283(8) 0.0264(8) 0.0169(8) -0.0037(6) -0.0011(7) -0.0075(6)
C15 0.0403(11) 0.0292(9) 0.0218(9) 0.0001(7) -0.0066(8) -0.0053(8)
C16 0.0208(7) 0.0169(7) 0.0255(8) -0.0046(6) -0.0025(7) 0.0008(6)
C17 0.0258(8) 0.0401(10) 0.0262(10) -0.0084(8) -0.0058(7) 0.0011(7)
C18 0.0222(7) 0.0192(8) 0.0170(8) 0.0026(6) 0.0044(6) -0.0030(6)

loop_
_atom_type_symbol
_atom_type_description
_atom_type_scat_dispersion_real
_atom_type_scat_dispersion_imag
_atom_type_scat_source
C C 0.0033 0.0016 'International Tables Vol C Tables 4.2.6.8 and 6.1.1.4'
H H 0.0000 0.0000 'International Tables Vol C Tables 4.2.6.8 and 6.1.1.4'
N N 0.0061 0.0033 'International Tables Vol C Tables 4.2.6.8 and 6.1.1.4'
O O 0.0106 0.0060 'International Tables Vol C Tables 4.2.6.8 and 6.1.1.4'

loop_
_geom_angle_atom_site_label_1
_geom_angle_atom_site_label_2
_geom_angle_atom_site_label_3
_geom_angle
_geom_angle_site_symmetry_1
_geom_angle_site_symmetry_3
_geom_angle_publ_flag
C16 N1 C12 125.46(14) . . ?
C16 N1 C1 121.54(13) . . ?
C12 N1 C1 112.56(12) . . ?
N1 C1 C18 108.57(12) . . ?
N1 C1 C2 112.90(12) . . ?
C18 C1 C2 108.52(13) . . ?
N1 C1 C10 102.83(12) . . ?
C18 C1 C10 111.14(11) . . ?
C2 C1 C10 112.76(11) . . ?
C3 C2 C1 110.05(12) . . ?
C4 C3 C2 111.89(12) . . ?
C9 C4 C5 119.43(13) . . ?
C9 C4 C3 121.77(13) . . ?
C5 C4 C3 118.80(13) . . ?
C6 C5 C4 121.70(14) . . ?
C5 C6 C7 118.80(14) . . ?
C8 C7 C6 120.27(15) . . ?
C7 C8 C9 121.25(14) . . ?
C4 C9 C8 118.53(13) . . ?
C4 C9 C10 123.89(13) . . ?
C8 C9 C10 117.57(12) . . ?
C9 C10 C11 108.56(12) . . ?
C9 C10 C13 110.68(12) . . ?
C11 C10 C13 110.44(12) . . ?
C9 C10 C1 110.85(11) . . ?
C11 C10 C1 101.12(11) . . ?
C13 C10 C1 114.68(12) . . ?
C12 C11 C10 103.75(12) . . ?
N1 C12 C11 102.19(13) . . ?
C14 C13 C10 115.34(12) . . ?
C15 C14 C13 124.08(18) . . ?
O1 C16 N1 122.12(16) . . ?
O1 C16 C17 121.84(15) . . ?
N1 C16 C17 116.04(15) . . ?
N2 C18 C1 179.38(17) . . ?

loop_
_geom_bond_atom_site_label_1
_geom_bond_atom_site_label_2
_geom_bond_distance
_geom_bond_site_symmetry_2
_geom_bond_publ_flag
O1 C16 1.223(2) . ?
N1 C16 1.354(2) . ?
N1 C12 1.476(2) . ?
N1 C1 1.480(2) . ?
N2 C18 1.145(2) . ?
C1 C18 1.492(2) . ?
C1 C2 1.539(2) . ?
C1 C10 1.570(2) . ?
C2 C3 1.515(2) . ?
C3 C4 1.509(2) . ?
C4 C9 1.398(2) . ?
C4 C5 1.402(2) . ?
C5 C6 1.381(2) . ?
C6 C7 1.394(2) . ?
C7 C8 1.384(2) . ?
C8 C9 1.403(2) . ?
C9 C10 1.5349(19) . ?
C10 C11 1.546(2) . ?
C10 C13 1.547(2) . ?
C11 C12 1.519(2) . ?
C13 C14 1.500(2) . ?
C14 C15 1.324(3) . ?
C16 C17 1.509(2) . ?
